data_1565822
loop_
_publ_author_name
'Dishman, Sarah N.'
'Laconsay, Croix J.'
'Fettinger, James C.'
'Tantillo, Dean J.'
'Shaw, Jared T.'

_publ_section_title
;
 Divergent stereochemical outcomes in the insertion of donor/donor
 carbenes into the C--H bonds of stereogenic centers
;
_journal_issue 4
_journal_name_full 'Chemical Science'
_journal_page_first 1030
_journal_page_last 1036
_journal_paper_doi 10.1039/D1SC04622E
_journal_volume 13
_journal_year 2022
_chemical_absolute_configuration ad
_chemical_formula_moiety 'C23 H20 I N O2'
_chemical_formula_sum 'C23 H20 I N O2'
_chemical_formula_weight 469.30
_chemical_name_systematic Trans-N-(4-iodophenyl)-2-2-methyl-3-phenyl-2,3-dihydrobenzofuran-2-yl)acetamide
_space_group_crystal_system triclinic
_space_group_IT_number 1
_space_group_name_Hall 'P 1'
_space_group_name_H-M_alt 'P 1'
_atom_sites_solution_hydrogens geom
_audit_creation_method SHELXL-2018/3
_audit_update_record
;
2021-07-12 deposited with the CCDC.	2021-12-20 downloaded from the CCDC.
;
_cell_angle_alpha 99.2233(18)
_cell_angle_beta 96.0361(18)
_cell_angle_gamma 91.1970(17)
_cell_formula_units_Z 2
_cell_length_a 8.7754(5)
_cell_length_b 8.8984(6)
_cell_length_c 12.8772(8)
_cell_measurement_reflns_used 9172
_cell_measurement_temperature 100(2)
_cell_measurement_theta_max 30.68
_cell_measurement_theta_min 2.34
_cell_volume 986.31(11)
_computing_cell_refinement 'SAINT (8.38a) (Bruker, 2017)'
_computing_data_collection 'Apex3 (2017.3) (Bruker, 2017)'
_computing_data_reduction 'SAINT (8.38a) (Bruker, 2017)'
_computing_molecular_graphics 'Bruker SHELXTL'
_computing_publication_material 'Bruker SHELXTL'
_computing_structure_refinement 'SHELXL-2018/3 (Sheldrick, 2018)'
_computing_structure_solution 'SHELXT (Sheldrick, 2014)'
_diffrn_ambient_temperature 100(2)
_diffrn_measured_fraction_theta_full 0.999
_diffrn_measured_fraction_theta_max 1.000
_diffrn_measurement_device_type 'Bruker Photon100 CMOS'
_diffrn_measurement_method '\f and \w scans'
_diffrn_radiation_type MoK\a
_diffrn_radiation_wavelength 0.71073
_diffrn_reflns_av_R_equivalents 0.0213
_diffrn_reflns_av_unetI/netI 0.0191
_diffrn_reflns_Laue_measured_fraction_full 0.999
_diffrn_reflns_Laue_measured_fraction_max 1.000
_diffrn_reflns_limit_h_max 12
_diffrn_reflns_limit_h_min -12
_diffrn_reflns_limit_k_max 12
_diffrn_reflns_limit_k_min -12
_diffrn_reflns_limit_l_max 18
_diffrn_reflns_limit_l_min -18
_diffrn_reflns_number 49290
_diffrn_reflns_point_group_measured_fraction_full 0.999
_diffrn_reflns_point_group_measured_fraction_max 0.998
_diffrn_reflns_theta_full 25.242
_diffrn_reflns_theta_max 29.998
_diffrn_reflns_theta_min 2.336
_exptl_absorpt_coefficient_mu 1.641
_exptl_absorpt_correction_T_max 0.8365
_exptl_absorpt_correction_T_min 0.7842
_exptl_absorpt_correction_type multi-scan
_exptl_absorpt_process_details 'SADABS 2016/2 (Sheldrick, 2016)'
_exptl_crystal_colour Colorless
_exptl_crystal_density_diffrn 1.580
_exptl_crystal_description Plate
_exptl_crystal_F_000 468
_exptl_crystal_size_max 0.308
_exptl_crystal_size_mid 0.096
_exptl_crystal_size_min 0.038
_refine_diff_density_max 0.522
_refine_diff_density_min -0.523
_refine_diff_density_rms 0.056
_refine_ls_abs_structure_details
; 
 Flack x determined using 5250 quotients [(I+)-(I-)]/[(I+)+(I-)] 
 (Parsons, Flack and Wagner, Acta Cryst. B69 (2013) 249-259). 
;
_refine_ls_abs_structure_Flack -0.034(4)
_refine_ls_extinction_coef 0.0076(4)
_refine_ls_extinction_expression Fc^*^=kFc[1+0.001xFc^2^\l^3^/sin(2\q)]^-1/4^
_refine_ls_extinction_method 'SHELXL-2018/3 (Sheldrick 2018)'
_refine_ls_goodness_of_fit_ref 1.059
_refine_ls_hydrogen_treatment refU
_refine_ls_matrix_type full
_refine_ls_number_parameters 530
_refine_ls_number_reflns 11503
_refine_ls_number_restraints 9
_refine_ls_restrained_S_all 1.059
_refine_ls_R_factor_all 0.0217
_refine_ls_R_factor_gt 0.0194
_refine_ls_shift/su_max 0.001
_refine_ls_shift/su_mean 0.000
_refine_ls_structure_factor_coef Fsqd
_refine_ls_weighting_details 'w=1/[\s^2^(Fo^2^)+(0.0165P)^2^+0.3992P] where P=(Fo^2^+2Fc^2^)/3'
_refine_ls_weighting_scheme calc
_refine_ls_wR_factor_gt 0.0399
_refine_ls_wR_factor_ref 0.0408
_reflns_Friedel_coverage 0.997
_reflns_Friedel_fraction_full 0.999
_reflns_Friedel_fraction_max 0.997
_reflns_number_gt 10996
_reflns_number_total 11503
_reflns_threshold_expression 'I > 2\s(I)'
_cod_data_source_file d1sc04622e2.cif
_cod_data_source_block JF2873FF
_cod_depositor_comments
;
The following automatic conversions were performed:

data item '_exptl_absorpt_correction_type' value 'Multi-scan' was
changed to 'multi-scan' in accordance with the
/home/data/users/saulius/crontab/automatic-downloads/rss-feeds/RSC/lib/dictionaries/cif_core.dic
dictionary named 'cif_core.dic' version 2.4.2 last updated on
2011-04-26.

Automatic conversion script
Id: cif_fix_values 7556 2019-12-06 15:28:31Z antanas 

 Adding full bibliography for 1565821--1565823.cif.
;
_cod_database_code 1565822
_shelx_shelxl_version_number 2018/3
_shelx_space_group_comment
; 
The symmetry employed for this shelxl refinement is uniquely defined 
by the following loop, which should always be used as a source of 
symmetry information in preference to the above space-group names. 
They are only intended as comments. 
;

loop_
_space_group_symop_operation_xyz
'x, y, z'

loop_
_atom_site_label
_atom_site_type_symbol
_atom_site_fract_x
_atom_site_fract_y
_atom_site_fract_z
_atom_site_U_iso_or_equiv
_atom_site_adp_type
_atom_site_occupancy
_atom_site_site_symmetry_order
_atom_site_calc_flag
_atom_site_refinement_flags_posn
_atom_site_refinement_flags_adp
_atom_site_refinement_flags_occupancy
_atom_site_disorder_assembly
_atom_site_disorder_group
C1 C 0.1510(3) 0.5924(3) 0.26687(19) 0.0145(5) Uani 1 1 d . . . . .
O1 O 0.2967(2) 0.5114(2) 0.27073(15) 0.0183(4) Uani 1 1 d . . . . .
C2 C 0.1912(3) 0.7429(3) 0.22483(19) 0.0157(5) Uani 1 1 d . . . . .
H2 H 0.227539 0.821056 0.287892 0.017(8) Uiso 1 1 calc R . . . .
C3 C 0.3287(3) 0.6975(3) 0.16869(19) 0.0155(5) Uani 1 1 d . . . . .
C4 C 0.4065(4) 0.7686(5) 0.1004(3) 0.0201(7) Uani 1 1 d . . . . .
H4 H 0.368768 0.858509 0.077475 0.032(10) Uiso 1 1 calc R . . . .
C5 C 0.5394(3) 0.7075(3) 0.0659(2) 0.0229(6) Uani 1 1 d . . . . .
H5 H 0.592222 0.754053 0.017924 0.044(11) Uiso 1 1 calc R . . . .
C6 C 0.5954(3) 0.5784(3) 0.1014(2) 0.0229(6) Uani 1 1 d . . . . .
H6 H 0.688496 0.539223 0.078891 0.022(8) Uiso 1 1 calc R . . . .
C7 C 0.5186(3) 0.5040(3) 0.1697(2) 0.0219(5) Uani 1 1 d . . . . .
H7 H 0.556702 0.414500 0.193039 0.023(8) Uiso 1 1 calc R . . . .
C8 C 0.3848(3) 0.5662(3) 0.2018(2) 0.0169(6) Uani 1 1 d . . . . .
C9 C 0.0340(3) 0.4871(3) 0.1932(2) 0.0211(5) Uani 1 1 d . . . . .
H9A H 0.065197 0.471393 0.121544 0.036(10) Uiso 1 1 calc R . . . .
H9B H -0.066577 0.533009 0.192512 0.022(9) Uiso 1 1 calc R . . . .
H9C H 0.027810 0.388925 0.218120 0.026(9) Uiso 1 1 calc R . . . .
C10 C 0.1088(3) 0.6307(3) 0.38066(19) 0.0157(5) Uani 1 1 d . . . . .
H10A H 0.202485 0.668745 0.428124 0.024(9) Uiso 1 1 calc R . . . .
H10B H 0.035550 0.713984 0.383994 0.013(7) Uiso 1 1 calc R . . . .
C11 C 0.0387(3) 0.4978(3) 0.4212(2) 0.0140(5) Uani 1 1 d . . . . .
N11 N 0.1384(2) 0.4185(2) 0.47702(17) 0.0157(4) Uani 1 1 d . . . . .
H11 H 0.234254 0.453452 0.489429 0.030(10) Uiso 1 1 calc R . . . .
O11 O -0.0992(3) 0.4649(3) 0.40241(18) 0.0183(5) Uani 1 1 d . . . . .
C12 C 0.1023(3) 0.2845(3) 0.51719(19) 0.0148(5) Uani 1 1 d . . . . .
C13 C 0.1935(3) 0.2525(3) 0.6055(2) 0.0159(5) Uani 1 1 d . . . . .
H13 H 0.276199 0.320726 0.637398 0.032(10) Uiso 1 1 calc R . . . .
C14 C 0.1649(3) 0.1218(3) 0.6475(2) 0.0177(5) Uani 1 1 d . . . . .
H14 H 0.226261 0.101181 0.708549 0.020(8) Uiso 1 1 calc R . . . .
C15 C 0.0453(3) 0.0213(3) 0.5992(2) 0.0174(5) Uani 1 1 d . . . . .
I15 I -0.00488(2) -0.17781(2) 0.65919(2) 0.02337(6) Uani 1 1 d . . . . .
C16 C -0.0441(4) 0.0507(4) 0.5105(3) 0.0196(7) Uani 1 1 d . . . . .
H16 H -0.124558 -0.019486 0.477561 0.030(9) Uiso 1 1 calc R . . . .
C17 C -0.0166(4) 0.1835(4) 0.4690(3) 0.0192(7) Uani 1 1 d . . . . .
H17 H -0.078849 0.204384 0.408442 0.028(9) Uiso 1 1 calc R . . . .
C18 C 0.0660(3) 0.8126(3) 0.1606(2) 0.0194(5) Uani 1 1 d . . . . .
C19 C -0.0053(4) 0.9413(3) 0.2065(3) 0.0285(6) Uani 1 1 d . . . . .
H19 H 0.019557 0.979970 0.279673 0.025(9) Uiso 1 1 calc R . . . .
C20 C -0.1126(4) 1.0135(4) 0.1462(4) 0.0408(10) Uani 1 1 d . . . . .
H20 H -0.160416 1.101250 0.178124 0.039(11) Uiso 1 1 calc R . . . .
C21 C -0.1497(4) 0.9578(5) 0.0395(4) 0.0429(10) Uani 1 1 d . . . . .
H21 H -0.222745 1.007478 -0.001659 0.064(15) Uiso 1 1 calc R . . . .
C22 C -0.0801(4) 0.8289(5) -0.0074(4) 0.0340(9) Uani 1 1 d . . . . .
H22 H -0.106062 0.789844 -0.080326 0.037(11) Uiso 1 1 calc R . . . .
C23 C 0.0276(3) 0.7579(4) 0.0532(2) 0.0258(6) Uani 1 1 d . . . . .
H23 H 0.075751 0.670573 0.020966 0.032(10) Uiso 1 1 calc R . . . .
C31 C 0.7309(3) 0.4118(3) 0.7091(2) 0.0157(5) Uani 1 1 d . . . . .
O31 O 0.8795(2) 0.4918(2) 0.70645(15) 0.0192(4) Uani 1 1 d . . . . .
C32 C 0.7792(3) 0.2611(3) 0.7501(2) 0.0154(5) Uani 1 1 d . U . . .
H32 H 0.805503 0.188694 0.687321 0.012(4) Uiso 1 1 calc R U . . .
C33 C 0.9282(3) 0.3137(3) 0.8163(2) 0.0182(5) Uani 1 1 d . . . . .
C34 C 1.0184(5) 0.2498(5) 0.8914(3) 0.0235(8) Uani 1 1 d . . . . .
H34 H 0.982947 0.161058 0.915316 0.041(11) Uiso 1 1 calc R . . . .
C35 C 1.1603(3) 0.3166(4) 0.9310(2) 0.0260(6) Uani 1 1 d . . . . .
H35 H 1.221782 0.275413 0.984073 0.026(9) Uiso 1 1 calc R . . . .
C36 C 1.2141(3) 0.4441(4) 0.8938(2) 0.0260(6) Uani 1 1 d . . . . .
H36 H 1.313190 0.487074 0.920554 0.042(11) Uiso 1 1 calc R . . . .
C37 C 1.1252(3) 0.5101(3) 0.8180(2) 0.0235(6) Uani 1 1 d . . . . .
H37 H 1.161598 0.596949 0.792357 0.027(9) Uiso 1 1 calc R . . . .
C38 C 0.9816(4) 0.4431(4) 0.7818(2) 0.0180(6) Uani 1 1 d . . . . .
C39 C 0.6427(3) 0.5170(3) 0.7845(2) 0.0203(5) Uani 1 1 d . . . . .
H39A H 0.699334 0.533631 0.855438 0.019(8) Uiso 1 1 calc R . . . .
H39B H 0.541391 0.470340 0.787313 0.030(10) Uiso 1 1 calc R . . . .
H39C H 0.630627 0.614907 0.759492 0.025(9) Uiso 1 1 calc R . . . .
C40 C 0.6509(3) 0.3755(3) 0.5956(2) 0.0160(5) Uani 1 1 d . . . . .
H40A H 0.728938 0.343993 0.547064 0.056(13) Uiso 1 1 calc R . . . .
H40B H 0.577710 0.287887 0.591013 0.029(9) Uiso 1 1 calc R . . . .
C41 C 0.5653(4) 0.5058(3) 0.5579(2) 0.0154(6) Uani 1 1 d . . . . .
N41 N 0.6416(2) 0.5887(2) 0.49870(17) 0.0156(4) Uani 1 1 d . . . . .
H41 H 0.731981 0.557057 0.482896 0.026(9) Uiso 1 1 calc R . . . .
O41 O 0.4355(3) 0.5332(3) 0.58111(18) 0.0192(5) Uani 1 1 d . . . . .
C42 C 0.5906(3) 0.7208(3) 0.45993(19) 0.0149(5) Uani 1 1 d . . . . .
C43 C 0.4791(4) 0.8123(4) 0.5039(3) 0.0178(7) Uani 1 1 d . . . . .
H43 H 0.431755 0.785189 0.561620 0.021(8) Uiso 1 1 calc R . . . .
C44 C 0.4372(4) 0.9424(4) 0.4638(3) 0.0208(7) Uani 1 1 d . . . . .
H44 H 0.361230 1.004398 0.494190 0.032(10) Uiso 1 1 calc R . . . .
C45 C 0.5056(3) 0.9829(3) 0.3793(2) 0.0183(5) Uani 1 1 d . . . . .
I45 I 0.43242(2) 1.17787(2) 0.31893(2) 0.02494(6) Uani 1 1 d . . . . .
C46 C 0.6176(3) 0.8933(3) 0.3349(2) 0.0178(5) Uani 1 1 d . . . . .
H46 H 0.664617 0.920905 0.277149 0.023(8) Uiso 1 1 calc R . . . .
C47 C 0.6603(3) 0.7628(3) 0.3758(2) 0.0158(5) Uani 1 1 d . . . . .
H47 H 0.737499 0.701888 0.346156 0.018(8) Uiso 1 1 calc R . . . .
C48 C 0.6630(3) 0.1788(3) 0.8012(2) 0.0177(5) Uani 1 1 d . . . . .
C49 C 0.6242(3) 0.2304(3) 0.9028(2) 0.0234(6) Uani 1 1 d . . . . .
H49 H 0.671571 0.321782 0.942505 0.033(10) Uiso 1 1 calc R . . . .
C50 C 0.5172(4) 0.1499(5) 0.9467(3) 0.0276(8) Uani 1 1 d . . . . .
H50 H 0.491655 0.186883 1.015815 0.037(13) Uiso 1 1 calc R . . . .
C51 C 0.4475(3) 0.0166(4) 0.8906(3) 0.0289(7) Uani 1 1 d . . . . .
H51 H 0.372389 -0.036820 0.920106 0.042(11) Uiso 1 1 calc R . . . .
C52 C 0.4880(4) -0.0386(4) 0.7913(3) 0.0282(7) Uani 1 1 d . . . . .
H52 H 0.442885 -0.131935 0.753167 0.023(9) Uiso 1 1 calc R . . . .
C53 C 0.5946(3) 0.0420(3) 0.7467(2) 0.0222(5) Uani 1 1 d . . . . .
H53 H 0.621104 0.003178 0.678080 0.027(9) Uiso 1 1 calc R . . . .

loop_
_atom_site_aniso_label
_atom_site_aniso_U_11
_atom_site_aniso_U_22
_atom_site_aniso_U_33
_atom_site_aniso_U_23
_atom_site_aniso_U_13
_atom_site_aniso_U_12
C1 0.0139(11) 0.0153(11) 0.0152(11) 0.0045(9) 0.0026(9) 0.0026(9)
O1 0.0173(9) 0.0186(9) 0.0217(9) 0.0077(7) 0.0073(7) 0.0044(7)
C2 0.0176(12) 0.0161(11) 0.0139(11) 0.0038(9) 0.0024(9) 0.0015(9)
C3 0.0130(11) 0.0193(12) 0.0137(11) 0.0024(9) -0.0007(9) -0.0018(9)
C4 0.0188(16) 0.0225(16) 0.0188(15) 0.0048(12) -0.0001(12) -0.0044(13)
C5 0.0187(13) 0.0296(14) 0.0203(13) 0.0036(11) 0.0044(10) -0.0068(11)
C6 0.0143(12) 0.0310(14) 0.0218(13) -0.0020(11) 0.0044(10) -0.0014(11)
C7 0.0185(13) 0.0226(13) 0.0239(13) 0.0022(11) 0.0016(11) 0.0013(11)
C8 0.0166(14) 0.0200(13) 0.0140(12) 0.0020(10) 0.0034(11) -0.0012(12)
C9 0.0227(13) 0.0233(13) 0.0166(12) 0.0022(10) 0.0012(10) -0.0041(11)
C10 0.0166(12) 0.0156(11) 0.0158(11) 0.0046(9) 0.0029(9) 0.0013(9)
C11 0.0156(14) 0.0143(12) 0.0126(12) 0.0021(9) 0.0034(10) 0.0029(10)
N11 0.0130(10) 0.0160(10) 0.0188(10) 0.0058(8) 0.0008(8) 0.0008(8)
O11 0.0136(11) 0.0216(11) 0.0217(11) 0.0085(8) 0.0032(9) 0.0031(8)
C12 0.0154(12) 0.0141(11) 0.0160(11) 0.0032(9) 0.0052(9) 0.0032(9)
C13 0.0129(11) 0.0180(11) 0.0170(11) 0.0030(9) 0.0021(9) 0.0008(9)
C14 0.0187(12) 0.0203(12) 0.0148(11) 0.0041(9) 0.0029(10) 0.0043(10)
C15 0.0217(13) 0.0130(11) 0.0190(12) 0.0039(9) 0.0070(10) 0.0015(9)
I15 0.03030(12) 0.01766(11) 0.02456(11) 0.00800(8) 0.00749(9) -0.00021(8)
C16 0.0204(16) 0.0152(14) 0.0222(15) 0.0017(12) 0.0004(12) -0.0019(12)
C17 0.0194(16) 0.0195(15) 0.0182(15) 0.0033(12) -0.0004(12) 0.0019(12)
C18 0.0172(12) 0.0226(13) 0.0223(13) 0.0125(10) 0.0060(10) 0.0029(10)
C19 0.0277(15) 0.0237(14) 0.0400(17) 0.0146(13) 0.0156(13) 0.0055(12)
C20 0.0274(19) 0.0285(18) 0.078(3) 0.031(2) 0.020(2) 0.0117(15)
C21 0.0186(15) 0.052(2) 0.069(3) 0.047(2) 0.0022(16) 0.0019(15)
C22 0.0197(16) 0.049(2) 0.039(2) 0.0304(19) -0.0030(15) -0.0043(15)
C23 0.0198(13) 0.0362(16) 0.0242(14) 0.0139(12) 0.0019(11) 0.0029(12)
C31 0.0151(12) 0.0163(11) 0.0163(11) 0.0044(9) 0.0025(9) 0.0008(9)
O31 0.0168(9) 0.0200(9) 0.0208(9) 0.0059(7) -0.0022(7) -0.0017(7)
C32 0.0151(11) 0.0158(11) 0.0164(11) 0.0041(9) 0.0033(9) 0.0038(9)
C33 0.0170(12) 0.0211(12) 0.0168(12) 0.0014(10) 0.0043(10) 0.0060(10)
C34 0.0229(17) 0.0297(19) 0.0201(16) 0.0086(14) 0.0037(13) 0.0090(14)
C35 0.0202(14) 0.0357(16) 0.0221(13) 0.0043(12) 0.0003(11) 0.0116(12)
C36 0.0174(13) 0.0317(15) 0.0256(14) -0.0030(12) -0.0017(11) 0.0040(11)
C37 0.0202(13) 0.0226(13) 0.0261(14) -0.0001(11) 0.0009(11) 0.0007(11)
C38 0.0183(15) 0.0198(13) 0.0155(13) 0.0010(10) 0.0012(12) 0.0049(12)
C39 0.0235(13) 0.0186(12) 0.0188(12) 0.0024(10) 0.0021(10) 0.0065(10)
C40 0.0162(12) 0.0151(11) 0.0165(11) 0.0029(9) 0.0006(9) 0.0003(9)
C41 0.0147(14) 0.0141(13) 0.0166(13) 0.0019(10) -0.0005(10) -0.0023(10)
N41 0.0130(10) 0.0171(10) 0.0174(10) 0.0046(8) 0.0028(8) 0.0002(8)
O41 0.0136(11) 0.0231(11) 0.0226(12) 0.0090(9) 0.0024(9) -0.0001(9)
C42 0.0134(11) 0.0151(11) 0.0154(11) 0.0017(9) -0.0009(9) -0.0028(9)
C43 0.0204(15) 0.0156(14) 0.0177(14) 0.0020(11) 0.0056(12) -0.0022(11)
C44 0.0227(16) 0.0177(15) 0.0213(15) -0.0008(12) 0.0052(12) 0.0020(12)
C45 0.0214(13) 0.0143(11) 0.0186(12) 0.0039(9) -0.0011(10) -0.0011(9)
I45 0.03162(13) 0.01810(11) 0.02603(12) 0.00772(9) 0.00086(9) 0.00291(9)
C46 0.0178(12) 0.0196(12) 0.0155(11) 0.0030(9) 0.0002(9) -0.0033(10)
C47 0.0122(11) 0.0183(11) 0.0163(11) 0.0021(9) 0.0006(9) -0.0015(9)
C48 0.0154(12) 0.0187(12) 0.0215(12) 0.0089(10) 0.0033(10) 0.0062(10)
C49 0.0238(14) 0.0247(14) 0.0239(13) 0.0073(11) 0.0060(11) 0.0073(11)
C50 0.0235(15) 0.0409(19) 0.0235(17) 0.0148(15) 0.0088(13) 0.0124(13)
C51 0.0197(14) 0.0385(17) 0.0348(16) 0.0235(14) 0.0053(12) 0.0052(12)
C52 0.0248(17) 0.0301(17) 0.0321(17) 0.0150(13) -0.0012(13) -0.0018(13)
C53 0.0225(14) 0.0232(13) 0.0226(13) 0.0088(11) 0.0023(11) 0.0032(11)

loop_
_atom_type_symbol
_atom_type_description
_atom_type_scat_dispersion_real
_atom_type_scat_dispersion_imag
_atom_type_scat_source
C C 0.0033 0.0016 'International Tables Vol C Tables 4.2.6.8 and 6.1.1.4'
H H 0.0000 0.0000 'International Tables Vol C Tables 4.2.6.8 and 6.1.1.4'
I I -0.4742 1.8119 'International Tables Vol C Tables 4.2.6.8 and 6.1.1.4'
N N 0.0061 0.0033 'International Tables Vol C Tables 4.2.6.8 and 6.1.1.4'
O O 0.0106 0.0060 'International Tables Vol C Tables 4.2.6.8 and 6.1.1.4'

loop_
_geom_angle_atom_site_label_1
_geom_angle_atom_site_label_2
_geom_angle_atom_site_label_3
_geom_angle
_geom_angle_site_symmetry_1
_geom_angle_site_symmetry_3
_geom_angle_publ_flag
O1 C1 C9 106.7(2) . . ?
O1 C1 C10 107.63(19) . . ?
C9 C1 C10 113.7(2) . . ?
O1 C1 C2 104.29(19) . . ?
C9 C1 C2 114.0(2) . . ?
C10 C1 C2 109.9(2) . . ?
C8 O1 C1 107.1(2) . . ?
C3 C2 C18 115.2(2) . . ?
C3 C2 C1 101.29(19) . . ?
C18 C2 C1 118.1(2) . . ?
C3 C2 H2 107.2 . . ?
C18 C2 H2 107.2 . . ?
C1 C2 H2 107.2 . . ?
C8 C3 C4 119.9(3) . . ?
C8 C3 C2 108.7(2) . . ?
C4 C3 C2 131.3(3) . . ?
C5 C4 C3 119.4(3) . . ?
C5 C4 H4 120.3 . . ?
C3 C4 H4 120.3 . . ?
C4 C5 C6 119.9(3) . . ?
C4 C5 H5 120.1 . . ?
C6 C5 H5 120.1 . . ?
C5 C6 C7 121.8(3) . . ?
C5 C6 H6 119.1 . . ?
C7 C6 H6 119.1 . . ?
C8 C7 C6 117.1(3) . . ?
C8 C7 H7 121.4 . . ?
C6 C7 H7 121.4 . . ?
O1 C8 C7 125.3(3) . . ?
O1 C8 C3 112.8(2) . . ?
C7 C8 C3 121.9(3) . . ?
C1 C9 H9A 109.5 . . ?
C1 C9 H9B 109.5 . . ?
H9A C9 H9B 109.5 . . ?
C1 C9 H9C 109.5 . . ?
H9A C9 H9C 109.5 . . ?
H9B C9 H9C 109.5 . . ?
C11 C10 C1 114.1(2) . . ?
C11 C10 H10A 108.7 . . ?
C1 C10 H10A 108.7 . . ?
C11 C10 H10B 108.7 . . ?
C1 C10 H10B 108.7 . . ?
H10A C10 H10B 107.6 . . ?
O11 C11 N11 123.5(3) . . ?
O11 C11 C10 121.1(3) . . ?
N11 C11 C10 115.4(2) . . ?
C11 N11 C12 125.9(2) . . ?
C11 N11 H11 117.0 . . ?
C12 N11 H11 117.0 . . ?
C17 C12 C13 119.9(3) . . ?
C17 C12 N11 122.0(3) . . ?
C13 C12 N11 118.1(2) . . ?
C14 C13 C12 120.6(2) . . ?
C14 C13 H13 119.7 . . ?
C12 C13 H13 119.7 . . ?
C13 C14 C15 119.2(2) . . ?
C13 C14 H14 120.4 . . ?
C15 C14 H14 120.4 . . ?
C16 C15 C14 120.6(3) . . ?
C16 C15 I15 118.3(2) . . ?
C14 C15 I15 121.12(19) . . ?
C15 C16 C17 120.2(3) . . ?
C15 C16 H16 119.9 . . ?
C17 C16 H16 119.9 . . ?
C12 C17 C16 119.4(3) . . ?
C12 C17 H17 120.3 . . ?
C16 C17 H17 120.3 . . ?
C23 C18 C19 118.7(3) . . ?
C23 C18 C2 121.2(2) . . ?
C19 C18 C2 119.9(3) . . ?
C20 C19 C18 120.5(3) . . ?
C20 C19 H19 119.7 . . ?
C18 C19 H19 119.7 . . ?
C21 C20 C19 120.2(4) . . ?
C21 C20 H20 119.9 . . ?
C19 C20 H20 119.9 . . ?
C20 C21 C22 120.0(3) . . ?
C20 C21 H21 120.0 . . ?
C22 C21 H21 120.0 . . ?
C23 C22 C21 119.6(4) . . ?
C23 C22 H22 120.2 . . ?
C21 C22 H22 120.2 . . ?
C22 C23 C18 121.1(3) . . ?
C22 C23 H23 119.5 . . ?
C18 C23 H23 119.5 . . ?
O31 C31 C39 106.3(2) . . ?
O31 C31 C40 108.4(2) . . ?
C39 C31 C40 114.0(2) . . ?
O31 C31 C32 103.13(19) . . ?
C39 C31 C32 114.0(2) . . ?
C40 C31 C32 110.3(2) . . ?
C38 O31 C31 106.6(2) . . ?
C33 C32 C48 117.1(2) . . ?
C33 C32 C31 100.8(2) . . ?
C48 C32 C31 117.9(2) . . ?
C33 C32 H32 106.7 . . ?
C48 C32 H32 106.7 . . ?
C31 C32 H32 106.7 . . ?
C34 C33 C38 119.9(3) . . ?
C34 C33 C32 132.2(3) . . ?
C38 C33 C32 107.6(2) . . ?
C35 C34 C33 119.1(4) . . ?
C35 C34 H34 120.4 . . ?
C33 C34 H34 120.4 . . ?
C34 C35 C36 120.4(3) . . ?
C34 C35 H35 119.8 . . ?
C36 C35 H35 119.8 . . ?
C35 C36 C37 121.3(3) . . ?
C35 C36 H36 119.3 . . ?
C37 C36 H36 119.3 . . ?
C38 C37 C36 117.0(3) . . ?
C38 C37 H37 121.5 . . ?
C36 C37 H37 121.5 . . ?
O31 C38 C37 124.8(3) . . ?
O31 C38 C33 112.9(3) . . ?
C37 C38 C33 122.2(3) . . ?
C31 C39 H39A 109.5 . . ?
C31 C39 H39B 109.5 . . ?
H39A C39 H39B 109.5 . . ?
C31 C39 H39C 109.5 . . ?
H39A C39 H39C 109.5 . . ?
H39B C39 H39C 109.5 . . ?
C41 C40 C31 114.7(2) . . ?
C41 C40 H40A 108.6 . . ?
C31 C40 H40A 108.6 . . ?
C41 C40 H40B 108.6 . . ?
C31 C40 H40B 108.6 . . ?
H40A C40 H40B 107.6 . . ?
O41 C41 N41 123.3(3) . . ?
O41 C41 C40 120.9(3) . . ?
N41 C41 C40 115.8(2) . . ?
C41 N41 C42 126.5(2) . . ?
C41 N41 H41 116.7 . . ?
C42 N41 H41 116.7 . . ?
C43 C42 C47 119.2(3) . . ?
C43 C42 N41 123.2(3) . . ?
C47 C42 N41 117.5(2) . . ?
C44 C43 C42 120.3(3) . . ?
C44 C43 H43 119.9 . . ?
C42 C43 H43 119.9 . . ?
C43 C44 C45 120.3(3) . . ?
C43 C44 H44 119.9 . . ?
C45 C44 H44 119.9 . . ?
C44 C45 C46 120.2(3) . . ?
C44 C45 I45 118.5(2) . . ?
C46 C45 I45 121.30(19) . . ?
C45 C46 C47 119.5(2) . . ?
C45 C46 H46 120.3 . . ?
C47 C46 H46 120.3 . . ?
C46 C47 C42 120.6(2) . . ?
C46 C47 H47 119.7 . . ?
C42 C47 H47 119.7 . . ?
C53 C48 C49 118.0(3) . . ?
C53 C48 C32 119.0(2) . . ?
C49 C48 C32 123.0(2) . . ?
C50 C49 C48 120.8(3) . . ?
C50 C49 H49 119.6 . . ?
C48 C49 H49 119.6 . . ?
C51 C50 C49 120.5(3) . . ?
C51 C50 H50 119.7 . . ?
C49 C50 H50 119.7 . . ?
C52 C51 C50 119.4(3) . . ?
C52 C51 H51 120.3 . . ?
C50 C51 H51 120.3 . . ?
C51 C52 C53 120.3(3) . . ?
C51 C52 H52 119.9 . . ?
C53 C52 H52 119.9 . . ?
C52 C53 C48 121.0(3) . . ?
C52 C53 H53 119.5 . . ?
C48 C53 H53 119.5 . . ?

loop_
_geom_bond_atom_site_label_1
_geom_bond_atom_site_label_2
_geom_bond_distance
_geom_bond_site_symmetry_2
_geom_bond_publ_flag
C1 O1 1.481(3) . ?
C1 C9 1.517(4) . ?
C1 C10 1.536(3) . ?
C1 C2 1.570(3) . ?
O1 C8 1.375(3) . ?
C2 C3 1.500(4) . ?
C2 C18 1.509(4) . ?
C2 H2 1.0000 . ?
C3 C8 1.389(4) . ?
C3 C4 1.389(5) . ?
C4 C5 1.382(5) . ?
C4 H4 0.9500 . ?
C5 C6 1.384(4) . ?
C5 H5 0.9500 . ?
C6 C7 1.400(4) . ?
C6 H6 0.9500 . ?
C7 C8 1.383(4) . ?
C7 H7 0.9500 . ?
C9 H9A 0.9800 . ?
C9 H9B 0.9800 . ?
C9 H9C 0.9800 . ?
C10 C11 1.511(4) . ?
C10 H10A 0.9900 . ?
C10 H10B 0.9900 . ?
C11 O11 1.229(4) . ?
C11 N11 1.355(4) . ?
N11 C12 1.416(3) . ?
N11 H11 0.8800 . ?
C12 C17 1.389(4) . ?
C12 C13 1.392(3) . ?
C13 C14 1.388(4) . ?
C13 H13 0.9500 . ?
C14 C15 1.390(4) . ?
C14 H14 0.9500 . ?
C15 C16 1.379(5) . ?
C15 I15 2.100(2) . ?
C16 C17 1.399(5) . ?
C16 H16 0.9500 . ?
C17 H17 0.9500 . ?
C18 C23 1.393(4) . ?
C18 C19 1.395(4) . ?
C19 C20 1.391(5) . ?
C19 H19 0.9500 . ?
C20 C21 1.386(7) . ?
C20 H20 0.9500 . ?
C21 C22 1.391(7) . ?
C21 H21 0.9500 . ?
C22 C23 1.389(5) . ?
C22 H22 0.9500 . ?
C23 H23 0.9500 . ?
C31 O31 1.479(3) . ?
C31 C39 1.522(4) . ?
C31 C40 1.535(3) . ?
C31 C32 1.568(3) . ?
O31 C38 1.378(4) . ?
C32 C33 1.506(4) . ?
C32 C48 1.508(4) . ?
C32 H32 1.0000 . ?
C33 C34 1.386(5) . ?
C33 C38 1.388(4) . ?
C34 C35 1.380(5) . ?
C34 H34 0.9500 . ?
C35 C36 1.392(5) . ?
C35 H35 0.9500 . ?
C36 C37 1.396(4) . ?
C36 H36 0.9500 . ?
C37 C38 1.384(4) . ?
C37 H37 0.9500 . ?
C39 H39A 0.9800 . ?
C39 H39B 0.9800 . ?
C39 H39C 0.9800 . ?
C40 C41 1.511(4) . ?
C40 H40A 0.9900 . ?
C40 H40B 0.9900 . ?
C41 O41 1.227(4) . ?
C41 N41 1.357(4) . ?
N41 C42 1.412(3) . ?
N41 H41 0.8800 . ?
C42 C43 1.393(4) . ?
C42 C47 1.396(3) . ?
C43 C44 1.383(5) . ?
C43 H43 0.9500 . ?
C44 C45 1.389(5) . ?
C44 H44 0.9500 . ?
C45 C46 1.390(4) . ?
C45 I45 2.098(3) . ?
C46 C47 1.392(4) . ?
C46 H46 0.9500 . ?
C47 H47 0.9500 . ?
C48 C53 1.393(4) . ?
C48 C49 1.396(4) . ?
C49 C50 1.388(5) . ?
C49 H49 0.9500 . ?
C50 C51 1.380(5) . ?
C50 H50 0.9500 . ?
C51 C52 1.380(5) . ?
C51 H51 0.9500 . ?
C52 C53 1.391(4) . ?
C52 H52 0.9500 . ?
C53 H53 0.9500 . ?

loop_
_geom_hbond_atom_site_label_D
_geom_hbond_atom_site_label_H
_geom_hbond_atom_site_label_A
_geom_hbond_distance_DH
_geom_hbond_distance_HA
_geom_hbond_distance_DA
_geom_hbond_angle_DHA
_geom_hbond_site_symmetry_A
_geom_hbond_publ_flag
N41 H41 O11 0.88 2.01 2.860(3) 162. 1_655 yes
N11 H11 O41 0.88 2.06 2.890(3) 156. . yes
C13 H13 O41 0.95 2.57 3.320(3) 136. . yes
C17 H17 O11 0.95 2.34 2.858(5) 114. . yes
N41 H41 O11 0.88 2.01 2.860(3) 162. 1_655 yes
C43 H43 O41 0.95 2.30 2.852(4) 117. . yes

loop_
_geom_torsion_atom_site_label_1
_geom_torsion_atom_site_label_2
_geom_torsion_atom_site_label_3
_geom_torsion_atom_site_label_4
_geom_torsion
_geom_torsion_site_symmetry_1
_geom_torsion_site_symmetry_2
_geom_torsion_site_symmetry_3
_geom_torsion_site_symmetry_4
_geom_torsion_publ_flag
C9 C1 O1 C8 98.6(2) . . . . ?
C10 C1 O1 C8 -139.1(2) . . . . ?
C2 C1 O1 C8 -22.4(3) . . . . ?
O1 C1 C2 C3 23.0(2) . . . . ?
C9 C1 C2 C3 -93.0(2) . . . . ?
C10 C1 C2 C3 138.1(2) . . . . ?
O1 C1 C2 C18 149.7(2) . . . . ?
C9 C1 C2 C18 33.8(3) . . . . ?
C10 C1 C2 C18 -95.2(3) . . . . ?
C18 C2 C3 C8 -144.9(2) . . . . ?
C1 C2 C3 C8 -16.3(3) . . . . ?
C18 C2 C3 C4 40.0(4) . . . . ?
C1 C2 C3 C4 168.6(3) . . . . ?
C8 C3 C4 C5 0.0(5) . . . . ?
C2 C3 C4 C5 174.7(3) . . . . ?
C3 C4 C5 C6 -1.4(5) . . . . ?
C4 C5 C6 C7 1.9(4) . . . . ?
C5 C6 C7 C8 -0.9(4) . . . . ?
C1 O1 C8 C7 -169.3(3) . . . . ?
C1 O1 C8 C3 12.9(3) . . . . ?
C6 C7 C8 O1 -178.0(3) . . . . ?
C6 C7 C8 C3 -0.5(4) . . . . ?
C4 C3 C8 O1 178.8(3) . . . . ?
C2 C3 C8 O1 3.0(3) . . . . ?
C4 C3 C8 C7 0.9(4) . . . . ?
C2 C3 C8 C7 -174.8(3) . . . . ?
O1 C1 C10 C11 -78.3(3) . . . . ?
C9 C1 C10 C11 39.6(3) . . . . ?
C2 C1 C10 C11 168.7(2) . . . . ?
C1 C10 C11 O11 -84.5(3) . . . . ?
C1 C10 C11 N11 94.4(3) . . . . ?
O11 C11 N11 C12 3.2(4) . . . . ?
C10 C11 N11 C12 -175.7(2) . . . . ?
C11 N11 C12 C17 28.2(4) . . . . ?
C11 N11 C12 C13 -154.0(3) . . . . ?
C17 C12 C13 C14 -1.3(4) . . . . ?
N11 C12 C13 C14 -179.1(2) . . . . ?
C12 C13 C14 C15 1.1(4) . . . . ?
C13 C14 C15 C16 0.0(4) . . . . ?
C13 C14 C15 I15 -179.65(19) . . . . ?
C14 C15 C16 C17 -0.9(5) . . . . ?
I15 C15 C16 C17 178.8(3) . . . . ?
C13 C12 C17 C16 0.4(5) . . . . ?
N11 C12 C17 C16 178.2(3) . . . . ?
C15 C16 C17 C12 0.7(5) . . . . ?
C3 C2 C18 C23 38.7(4) . . . . ?
C1 C2 C18 C23 -81.0(3) . . . . ?
C3 C2 C18 C19 -136.4(3) . . . . ?
C1 C2 C18 C19 103.9(3) . . . . ?
C23 C18 C19 C20 -0.1(4) . . . . ?
C2 C18 C19 C20 175.1(3) . . . . ?
C18 C19 C20 C21 0.1(5) . . . . ?
C19 C20 C21 C22 0.2(5) . . . . ?
C20 C21 C22 C23 -0.6(5) . . . . ?
C21 C22 C23 C18 0.6(5) . . . . ?
C19 C18 C23 C22 -0.3(4) . . . . ?
C2 C18 C23 C22 -175.4(3) . . . . ?
C39 C31 O31 C38 93.0(2) . . . . ?
C40 C31 O31 C38 -144.1(2) . . . . ?
C32 C31 O31 C38 -27.2(2) . . . . ?
O31 C31 C32 C33 28.9(2) . . . . ?
C39 C31 C32 C33 -85.9(2) . . . . ?
C40 C31 C32 C33 144.4(2) . . . . ?
O31 C31 C32 C48 157.6(2) . . . . ?
C39 C31 C32 C48 42.8(3) . . . . ?
C40 C31 C32 C48 -86.9(3) . . . . ?
C48 C32 C33 C34 36.4(4) . . . . ?
C31 C32 C33 C34 165.7(3) . . . . ?
C48 C32 C33 C38 -150.5(2) . . . . ?
C31 C32 C33 C38 -21.3(3) . . . . ?
C38 C33 C34 C35 0.2(5) . . . . ?
C32 C33 C34 C35 172.5(3) . . . . ?
C33 C34 C35 C36 -1.8(5) . . . . ?
C34 C35 C36 C37 1.7(5) . . . . ?
C35 C36 C37 C38 0.1(4) . . . . ?
C31 O31 C38 C37 -167.8(3) . . . . ?
C31 O31 C38 C33 14.6(3) . . . . ?
C36 C37 C38 O31 -179.2(3) . . . . ?
C36 C37 C38 C33 -1.8(4) . . . . ?
C34 C33 C38 O31 179.4(3) . . . . ?
C32 C33 C38 O31 5.3(3) . . . . ?
C34 C33 C38 C37 1.7(5) . . . . ?
C32 C33 C38 C37 -172.4(3) . . . . ?
O31 C31 C40 C41 -82.2(3) . . . . ?
C39 C31 C40 C41 35.9(3) . . . . ?
C32 C31 C40 C41 165.6(2) . . . . ?
C31 C40 C41 O41 -81.9(3) . . . . ?
C31 C40 C41 N41 97.5(3) . . . . ?
O41 C41 N41 C42 3.6(5) . . . . ?
C40 C41 N41 C42 -175.8(2) . . . . ?
C41 N41 C42 C43 21.4(4) . . . . ?
C41 N41 C42 C47 -160.9(3) . . . . ?
C47 C42 C43 C44 0.6(5) . . . . ?
N41 C42 C43 C44 178.3(3) . . . . ?
C42 C43 C44 C45 0.1(5) . . . . ?
C43 C44 C45 C46 -0.5(5) . . . . ?
C43 C44 C45 I45 178.2(3) . . . . ?
C44 C45 C46 C47 0.1(4) . . . . ?
I45 C45 C46 C47 -178.50(19) . . . . ?
C45 C46 C47 C42 0.6(4) . . . . ?
C43 C42 C47 C46 -1.0(4) . . . . ?
N41 C42 C47 C46 -178.8(2) . . . . ?
C33 C32 C48 C53 -131.4(3) . . . . ?
C31 C32 C48 C53 108.0(3) . . . . ?
C33 C32 C48 C49 46.2(3) . . . . ?
C31 C32 C48 C49 -74.4(3) . . . . ?
C53 C48 C49 C50 -1.9(4) . . . . ?
C32 C48 C49 C50 -179.6(3) . . . . ?
C48 C49 C50 C51 0.3(5) . . . . ?
C49 C50 C51 C52 1.6(5) . . . . ?
C50 C51 C52 C53 -2.0(5) . . . . ?
C51 C52 C53 C48 0.3(5) . . . . ?
C49 C48 C53 C52 1.6(4) . . . . ?
C32 C48 C53 C52 179.3(3) . . . . ?
